data_1507417
loop_
_publ_author_name
'Lim, Chung Woo'
'Tissot, Olivier'
'Mattison, Andrew'
'Hooper, Mark W.'
'Brown, John M.'
'Cowley, Andrew R.'
'Hulmes, David I.'
'Blacker, A. John'

_publ_section_title
;
 Practical Preparation and Resolution of
 1-(2&#x2018;-Diphenylphosphino-1&#x2018;-naphthyl)isoquinoline:&#x00A0; A
 Useful Ligand for Catalytic Asymmetric Synthesis
;
_journal_issue 3
_journal_name_full 'Organic Process Research &amp; Development'
_journal_page_first 379
_journal_paper_doi 10.1021/op034007n
_journal_volume 7
_journal_year 2003
_chemical_compound_source
;
?
;
_chemical_formula_moiety ' C31 H22 N1 P1 '
_chemical_formula_sum 'C31 H22 N P'
_chemical_formula_weight 439.50
_chemical_melting_point ?
_chemical_name_systematic
;                                                                               
?                                                                               
;
_space_group_IT_number 4
_symmetry_cell_setting monoclinic
_symmetry_space_group_name_Hall 'P 2yb'
_symmetry_space_group_name_H-M 'P 1 21 1'
_atom_sites_solution_hydrogens geom
_atom_sites_solution_primary direct
_audit_creation_date 01-19-06
_audit_creation_method CRYSTALS_ver_12-03-99
_cell_angle_alpha 90
_cell_angle_beta 94.2238(12)
_cell_angle_gamma 90
_cell_formula_units_Z 2
_cell_length_a 9.3582(3)
_cell_length_b 11.2325(3)
_cell_length_c 11.0655(4)
_cell_measurement_reflns_used 7688
_cell_measurement_temperature 150
_cell_measurement_theta_max 28
_cell_measurement_theta_min 5
_cell_volume 1160.00(6)
_computing_cell_refinement
;                                                                               
KappaCCD software 'DENZO' (Otwinowski & Minor, 1996)                            
;
_computing_data_collection
;                                                                               
KappaCCD software 'Collect' (Nonius, 2000)                                      
;
_computing_data_reduction
;                                                                               
KappaCCD software 'DENZO' (Otwinowski & Minor, 1996)                            
;
_computing_publication_material
;                                                                               
CRYSTALS (Watkin et al, 2001)                                                   
;
_computing_structure_refinement
;                                                                               
CRYSTALS (Watkin et al, 2001)                                                   
;
_computing_structure_solution 'SIR92 (Giacovazzo et al, 1992)'
_diffrn_ambient_temperature 150
_diffrn_measured_fraction_theta_max 0.99
_diffrn_measurement_device_type
;                                                                               
Nonius KappaCCD                                                                 
;
_diffrn_measurement_method \w
_diffrn_radiation_monochromator graphite
_diffrn_radiation_type 'Mo K\a'
_diffrn_radiation_wavelength 0.71073
_diffrn_reflns_av_R_equivalents 0.03
_diffrn_reflns_number 7688
_diffrn_reflns_theta_max 27.47
_diffrn_reflns_theta_min 5.18
_diffrn_standards_decay_% 0.00
_diffrn_standards_interval_count 0
_diffrn_standards_interval_time 0
_diffrn_standards_number 0
_exptl_absorpt_coefficient_mu 0.138
_exptl_absorpt_correction_T_max 0.96
_exptl_absorpt_correction_T_min 0.92
_exptl_absorpt_correction_type multi-scan
_exptl_absorpt_process_details
; 
 Denzo/Scalepack (Otwinowski & Minor, 1996) 
;
_exptl_crystal_colour ' colourless '
_exptl_crystal_density_diffrn 1.258
_exptl_crystal_density_meas ?
_exptl_crystal_description ' fragment '
_exptl_crystal_F_000 460.248
_exptl_crystal_size_max 0.60
_exptl_crystal_size_mid 0.60
_exptl_crystal_size_min 0.30
_refine_diff_density_max 0.263
_refine_diff_density_min -0.213
_refine_ls_abs_structure_details 'Flack, 1668 Friedel-pairs'
_refine_ls_abs_structure_Flack -0.04(7)
_refine_ls_extinction_method None
_refine_ls_goodness_of_fit_ref 1.0648
_refine_ls_hydrogen_treatment noref
_refine_ls_matrix_type full
_refine_ls_number_parameters 298
_refine_ls_number_reflns 3870
_refine_ls_R_factor_gt 0.0327
_refine_ls_shift/su_max 0.000431
_refine_ls_structure_factor_coef F
_refine_ls_weighting_details
;
Chebychev polynomial with 3 parameters, Carruthers & Watkin , 1979, 
 2.33    -1.35     1.21    
;
_refine_ls_weighting_scheme calc
_refine_ls_wR_factor_ref 0.0331
_reflns_limit_h_max 12
_reflns_limit_h_min -12
_reflns_limit_k_max 13
_reflns_limit_k_min -14
_reflns_limit_l_max 14
_reflns_limit_l_min 0
_reflns_number_gt 3870
_reflns_number_total 4727
_reflns_threshold_expression >3.00\s(I)
_cod_data_source_file op034007n.cif
_cod_data_source_block CRYSTALS_cif
_cod_depositor_comments
;
The following automatic conversions were performed:

'_chemical_melting_point' value 'not measured' was changed to '?' -
the value is undefined or not given.

'_symmetry_cell_setting' value
'Monoclinic ' changed to 'monoclinic' according to
/home/saulius/struct/CIF-dictionaries/cif_core.dic dictionary named
'cif_core.dic' version 2.4.1 from 2010-06-29.

Automatic conversion script
Id: cif_fix_values 1715 2011-07-08 13:25:40Z adriana 

The following automatic conversions were performed:

'_exptl_crystal_density_meas' value 'not measured' was changed to '?'
- the value is perceived as not measured.

Automatic conversion script
Id: cif_fix_values 3008 2015-01-20 13:52:24Z robertas 
;
_cod_original_cell_volume 1160.0
_cod_original_sg_symbol_H-M 'P 1 21 1 '
_cod_original_formula_sum ' C31 H22 N1 P1 '
_cod_database_code 1507417

loop_
_symmetry_equiv_pos_as_xyz
x,y,z
-x,y+1/2,-z

loop_
_atom_site_label
_atom_site_fract_x
_atom_site_fract_y
_atom_site_fract_z
_atom_site_U_iso_or_equiv
_atom_site_occupancy
_atom_site_adp_type
P1 0.76983(5) 0.30832(5) 0.66669(4) 0.0346 1.0000 Uani
N1 0.72960(17) 0.03110(14) 0.81759(14) 0.0389 1.0000 Uani
C1 0.67605(18) 0.12971(15) 0.86050(14) 0.0302 1.0000 Uani
C2 0.52673(18) 0.14682(16) 0.87420(15) 0.0325 1.0000 Uani
C3 0.4701(2) 0.25265(18) 0.92149(19) 0.0444 1.0000 Uani
C4 0.3268(2) 0.2614(2) 0.9362(2) 0.0574 1.0000 Uani
C5 0.2345(2) 0.1660(2) 0.9048(2) 0.0600 1.0000 Uani
C6 0.2847(2) 0.0644(2) 0.8582(2) 0.0530 1.0000 Uani
C7 0.4331(2) 0.05149(17) 0.84229(17) 0.0376 1.0000 Uani
C8 0.4926(2) -0.05312(17) 0.79599(18) 0.0437 1.0000 Uani
C9 0.6353(2) -0.05857(17) 0.78481(19) 0.0451 1.0000 Uani
C10 0.78181(17) 0.22352(16) 0.90461(15) 0.0300 1.0000 Uani
C11 0.83099(18) 0.22121(17) 1.03035(15) 0.0336 1.0000 Uani
C12 0.7829(2) 0.13538(18) 1.11198(17) 0.0420 1.0000 Uani
C13 0.8329(3) 0.1360(2) 1.23192(18) 0.0552 1.0000 Uani
C14 0.9326(3) 0.2214(2) 1.27553(18) 0.0575 1.0000 Uani
C15 0.9813(2) 0.3057(3) 1.19969(15) 0.0491 1.0000 Uani
C16 0.93178(16) 0.3075(2) 1.07474(13) 0.0359 1.0000 Uani
C17 0.98026(19) 0.39463(18) 0.99484(17) 0.0392 1.0000 Uani
C18 0.9322(2) 0.39485(18) 0.87601(17) 0.0387 1.0000 Uani
C19 0.83149(16) 0.30837(19) 0.82845(13) 0.0321 1.0000 Uani
C20 0.9424(2) 0.34133(16) 0.60425(15) 0.0376 1.0000 Uani
C21 1.0481(3) 0.2551(2) 0.6256(2) 0.0532 1.0000 Uani
C22 1.1820(3) 0.2695(3) 0.5829(2) 0.0668 1.0000 Uani
C23 1.2113(3) 0.3690(3) 0.5157(2) 0.0642 1.0000 Uani
C24 1.1075(3) 0.4532(2) 0.4923(2) 0.0599 1.0000 Uani
C25 0.9730(2) 0.44060(19) 0.53632(18) 0.0470 1.0000 Uani
C26 0.67077(18) 0.44868(17) 0.64989(16) 0.0360 1.0000 Uani
C27 0.6406(2) 0.52209(19) 0.74687(18) 0.0474 1.0000 Uani
C28 0.5525(3) 0.6210(2) 0.7274(2) 0.0589 1.0000 Uani
C29 0.4947(3) 0.6479(2) 0.6125(2) 0.0592 1.0000 Uani
C30 0.5244(2) 0.5772(2) 0.5162(2) 0.0538 1.0000 Uani
C31 0.6101(2) 0.47791(19) 0.53514(18) 0.0449 1.0000 Uani
H31 0.5351 0.3210 0.9441 0.0531 1.0000 Uiso
H41 0.2873 0.3363 0.9696 0.0691 1.0000 Uiso
H51 0.1301 0.1733 0.9172 0.0723 1.0000 Uiso
H61 0.2171 -0.0019 0.8347 0.0637 1.0000 Uiso
H81 0.4298 -0.1224 0.7717 0.0521 1.0000 Uiso
H91 0.6746 -0.1330 0.7504 0.0539 1.0000 Uiso
H121 0.7117 0.0737 1.0820 0.0504 1.0000 Uiso
H131 0.7978 0.0749 1.2884 0.0662 1.0000 Uiso
H141 0.9684 0.2208 1.3629 0.0685 1.0000 Uiso
H151 1.0523 0.3665 1.2320 0.0583 1.0000 Uiso
H171 1.0504 0.4565 1.0261 0.0469 1.0000 Uiso
H181 0.9680 0.4568 0.8208 0.0466 1.0000 Uiso
H211 1.0268 0.1818 0.6724 0.0643 1.0000 Uiso
H221 1.2577 0.2078 0.6006 0.0807 1.0000 Uiso
H231 1.3081 0.3794 0.4844 0.0779 1.0000 Uiso
H241 1.1286 0.5247 0.4428 0.0724 1.0000 Uiso
H251 0.8982 0.5032 0.5190 0.0567 1.0000 Uiso
H271 0.6825 0.5034 0.8305 0.0570 1.0000 Uiso
H281 0.5310 0.6729 0.7972 0.0712 1.0000 Uiso
H291 0.4311 0.7190 0.5993 0.0710 1.0000 Uiso
H301 0.4840 0.5976 0.4325 0.0640 1.0000 Uiso
H311 0.6291 0.4258 0.4648 0.0534 1.0000 Uiso

loop_
_atom_site_aniso_label
_atom_site_aniso_U_11
_atom_site_aniso_U_22
_atom_site_aniso_U_33
_atom_site_aniso_U_23
_atom_site_aniso_U_13
_atom_site_aniso_U_12
P1 0.0401(2) 0.0327(2) 0.03062(18) -0.0018(2) -0.00088(16) -0.0038(2)
N1 0.0422(8) 0.0307(8) 0.0436(9) -0.0036(7) 0.0030(7) 0.0020(7)
C1 0.0333(9) 0.0286(9) 0.0284(8) 0.0019(7) 0.0001(6) 0.0000(7)
C2 0.0329(9) 0.033(1) 0.0310(8) 0.0033(7) 0.0007(6) -0.0010(8)
C3 0.038(1) 0.0395(11) 0.0551(12) -0.0104(9) 0.0008(9) 0.0017(8)
C4 0.0399(11) 0.0599(14) 0.0729(15) -0.0151(11) 0.008(1) 0.007(1)
C5 0.0338(11) 0.0755(17) 0.0714(15) -0.0041(13) 0.009(1) 0.0002(11)
C6 0.0383(11) 0.0592(15) 0.0617(14) 0.0017(11) 0.004(1) -0.013(1)
C7 0.039(1) 0.0365(11) 0.0369(9) 0.0042(8) 0.0014(8) -0.0064(8)
C8 0.0538(12) 0.031(1) 0.0456(11) -0.0012(8) -0.0018(9) -0.0103(9)
C9 0.0584(12) 0.028(1) 0.0485(11) -0.0046(8) 0.0011(9) 0.0000(9)
C10 0.0262(8) 0.0306(9) 0.0332(8) -0.0021(7) 0.0017(6) 0.0027(7)
C11 0.0313(9) 0.038(1) 0.0313(8) -0.0030(7) 0.0017(7) 0.0080(8)
C12 0.0455(11) 0.0432(11) 0.0373(9) 0.0040(9) 0.0023(8) 0.0031(9)
C13 0.0652(14) 0.0630(15) 0.037(1) 0.010(1) 0.0041(9) 0.0091(12)
C14 0.0643(14) 0.0751(17) 0.032(1) -0.0015(11) -0.0063(9) 0.0133(13)
C15 0.047(1) 0.0622(13) 0.0369(9) -0.0087(12) -0.0067(7) 0.0066(12)
C16 0.0298(8) 0.044(1) 0.0332(7) -0.009(1) 0.0001(6) 0.0060(9)
C17 0.0315(9) 0.0437(11) 0.0420(9) -0.0102(9) 0.0003(8) -0.0035(8)
C18 0.0362(9) 0.040(1) 0.0405(9) -0.0036(8) 0.0051(8) -0.0093(8)
C19 0.0310(8) 0.0353(9) 0.0301(7) -0.0027(9) 0.0018(6) -0.0008(9)
C20 0.042(1) 0.0405(12) 0.0308(8) -0.0072(7) 0.0051(7) -0.0002(8)
C21 0.0574(13) 0.0545(14) 0.0489(12) 0.002(1) 0.012(1) 0.0112(11)
C22 0.0526(13) 0.085(2) 0.0641(15) -0.0041(13) 0.0134(11) 0.0180(13)
C23 0.0479(13) 0.093(2) 0.0540(13) -0.0129(13) 0.018(1) -0.0058(13)
C24 0.0632(15) 0.0682(16) 0.0497(12) 0.0019(11) 0.0139(11) -0.0152(13)
C25 0.0506(12) 0.0494(12) 0.042(1) -0.0001(9) 0.0075(9) -0.003(1)
C26 0.0322(9) 0.036(1) 0.0401(9) 0.0005(8) 0.0013(7) -0.0023(8)
C27 0.0546(12) 0.0442(12) 0.044(1) -0.0007(9) 0.0060(9) 0.002(1)
C28 0.0710(16) 0.0445(13) 0.0625(14) -0.0020(11) 0.0125(12) 0.0124(12)
C29 0.0585(14) 0.0442(13) 0.0748(15) 0.0084(12) 0.0040(12) 0.0096(11)
C30 0.0514(13) 0.0519(14) 0.0567(14) 0.0106(11) -0.005(1) -0.0003(11)
C31 0.0461(11) 0.0448(12) 0.043(1) -0.0002(9) -0.0060(8) 0.0008(9)

loop_
_atom_type_symbol
_atom_type_scat_dispersion_real
_atom_type_scat_dispersion_imag
_atom_type_scat_Cromer_Mann_a1
_atom_type_scat_Cromer_Mann_b1
_atom_type_scat_Cromer_Mann_a2
_atom_type_scat_Cromer_Mann_b2
_atom_type_scat_Cromer_Mann_a3
_atom_type_scat_Cromer_Mann_b3
_atom_type_scat_Cromer_Mann_a4
_atom_type_scat_Cromer_Mann_b4
_atom_type_scat_Cromer_Mann_c
_atom_type_scat_source
'C   ' 0.0020 0.0020 2.3100 20.8439 1.0200 10.2075 1.5886 0.5687 0.8650 51.6512 0.2156 International_Tables_Vol_IV_Table_2.2B
'H   ' 0.0000 0.0000 0.4930 10.5109 0.3229 26.1257 0.1402 3.1424 0.0408 57.7997 0.0030 International_Tables_Vol_IV_Table_2.2B
'N   ' 0.0040 0.0030 12.2126 0.0057 3.1322 9.8933 2.0125 28.9975 1.1663 0.5826 -11.5290 International_Tables_Vol_IV_Table_2.2B
'P   ' 0.0900 0.0950 6.4345 1.9067 4.1791 27.1570 1.7800 0.5260 1.4908 68.1645 1.1149 International_Tables_Vol_IV_Table_2.2B

loop_
_geom_angle_atom_site_label_1
_geom_angle_atom_site_label_2
_geom_angle_atom_site_label_3
_geom_angle
_geom_angle_publ_flag
C19 P1 C20 98.29(7) yes
C19 P1 C26 102.63(9) yes
C20 P1 C26 103.89(8) yes
C1 N1 C9 117.28(16) yes
N1 C1 C2 123.47(16) yes
N1 C1 C10 116.58(15) yes
C2 C1 C10 119.80(15) yes
C1 C2 C3 123.16(16) yes
C1 C2 C7 117.70(16) yes
C3 C2 C7 119.10(16) yes
C2 C3 C4 120.09(18) yes
C2 C3 H31 119.95(18) no
C4 C3 H31 120.0(2) no
C3 C4 C5 120.4(2) yes
C3 C4 H41 119.8(2) no
C5 C4 H41 119.8(2) no
C4 C5 C6 120.9(2) yes
C4 C5 H51 119.5(2) no
C6 C5 H51 119.5(2) no
C5 C6 C7 120.3(2) yes
C5 C6 H61 119.8(2) no
C7 C6 H61 119.8(2) no
C2 C7 C6 119.07(18) yes
C2 C7 C8 117.90(16) yes
C6 C7 C8 123.03(18) yes
C7 C8 C9 119.29(18) yes
C7 C8 H81 120.4(2) no
C9 C8 H81 120.4(2) no
N1 C9 C8 124.33(18) yes
N1 C9 H91 117.8(2) no
C8 C9 H91 117.8(2) no
C1 C10 C11 117.35(15) yes
C1 C10 C19 122.09(14) yes
C11 C10 C19 120.56(16) yes
C10 C11 C12 122.46(17) yes
C10 C11 C16 118.87(16) yes
C12 C11 C16 118.67(15) yes
C11 C12 C13 120.7(2) yes
C11 C12 H121 119.66(17) no
C13 C12 H121 119.7(2) no
C12 C13 C14 120.5(2) yes
C12 C13 H131 119.7(2) no
C14 C13 H131 119.7(2) no
C13 C14 C15 120.53(18) yes
C13 C14 H141 119.7(2) no
C15 C14 H141 119.7(2) no
C14 C15 C16 120.4(2) yes
C14 C15 H151 119.80(17) no
C16 C15 H151 119.8(2) no
C11 C16 C15 119.2(2) yes
C11 C16 C17 119.53(14) yes
C15 C16 C17 121.3(2) yes
C16 C17 C18 120.49(18) yes
C16 C17 H171 119.76(17) no
C18 C17 H171 119.8(2) no
C17 C18 C19 121.24(18) yes
C17 C18 H181 119.38(19) no
C19 C18 H181 119.38(17) no
P1 C19 C10 119.99(13) yes
P1 C19 C18 120.69(14) yes
C10 C19 C18 119.31(14) yes
P1 C20 C21 115.35(15) yes
P1 C20 C25 125.97(15) yes
C21 C20 C25 118.64(18) yes
C20 C21 C22 120.8(2) yes
C20 C21 H211 119.6(2) no
C22 C21 H211 119.6(2) no
C21 C22 C23 120.0(2) yes
C21 C22 H221 120.0(3) no
C23 C22 H221 120.0(2) no
C22 C23 C24 119.7(2) yes
C22 C23 H231 120.1(3) no
C24 C23 H231 120.1(3) no
C23 C24 C25 120.8(2) yes
C23 C24 H241 119.6(2) no
C25 C24 H241 119.6(3) no
C20 C25 C24 120.0(2) yes
C20 C25 H251 119.99(19) no
C24 C25 H251 120.0(2) no
P1 C26 C27 123.98(14) yes
P1 C26 C31 117.72(15) yes
C27 C26 C31 117.99(19) yes
C26 C27 C28 120.20(19) yes
C26 C27 H271 119.9(2) no
C28 C27 H271 119.9(2) no
C27 C28 C29 120.4(2) yes
C27 C28 H281 119.8(2) no
C29 C28 H281 119.8(2) no
C28 C29 C30 120.0(2) yes
C28 C29 H291 120.0(2) no
C30 C29 H291 120.0(2) no
C29 C30 C31 119.8(2) yes
C29 C30 H301 120.1(2) no
C31 C30 H301 120.1(2) no
C26 C31 C30 121.5(2) yes
C26 C31 H311 119.24(19) no
C30 C31 H311 119.24(19) no

loop_
_geom_bond_atom_site_label_1
_geom_bond_atom_site_label_2
_geom_bond_distance
_geom_bond_publ_flag
P1 C19 1.8397(15) yes
P1 C20 1.8403(19) yes
P1 C26 1.8314(19) yes
N1 C1 1.319(2) yes
N1 C9 1.370(3) yes
C1 C2 1.430(2) yes
C1 C10 1.502(2) yes
C2 C3 1.417(3) yes
C2 C7 1.412(2) yes
C3 C4 1.367(3) yes
C3 H31 1.000(2) no
C4 C5 1.404(3) yes
C4 H41 1.000(2) no
C5 C6 1.351(3) yes
C5 H51 1.000(2) no
C6 C7 1.420(3) yes
C6 H61 1.000(2) no
C7 C8 1.412(3) yes
C8 C9 1.351(3) yes
C8 H81 1.0000(19) no
C9 H91 1.000(2) no
C10 C11 1.433(2) yes
C10 C19 1.376(3) yes
C11 C12 1.417(3) yes
C11 C16 1.415(3) yes
C12 C13 1.374(3) yes
C12 H121 1.000(2) no
C13 C14 1.399(3) yes
C13 H131 1.000(2) no
C14 C15 1.366(3) yes
C14 H141 1.000(2) no
C15 C16 1.426(2) yes
C15 H151 1.000(2) no
C16 C17 1.416(3) yes
C17 C18 1.358(3) yes
C17 H171 1.0000(19) no
C18 C19 1.427(3) yes
C18 H181 1.0000(19) no
C20 C21 1.392(3) yes
C20 C25 1.386(3) yes
C21 C22 1.381(3) yes
C21 H211 1.000(2) no
C22 C23 1.381(4) yes
C22 H221 1.000(2) no
C23 C24 1.367(4) yes
C23 H231 1.000(2) no
C24 C25 1.391(3) yes
C24 H241 1.000(2) no
C25 H251 1.000(2) no
C26 C27 1.399(3) yes
C26 C31 1.391(3) yes
C27 C28 1.390(3) yes
C27 H271 1.000(2) no
C28 C29 1.378(3) yes
C28 H281 1.000(2) no
C29 C30 1.375(4) yes
C29 H291 1.000(2) no
C30 C31 1.381(3) yes
C30 H301 1.000(2) no
C31 H311 1.000(2) no

loop_
_cod_related_entry_id
_cod_related_entry_database
_cod_related_entry_code
1 ChemSpider 3581962
